data_4071833
loop_
_publ_author_name
'Wolf, Joffrey'
'Thommes, Katrin'
'Briel, Oliver'
'Scopelliti, Rosario'
'Severin, Kay'

_publ_section_title
;
 Dinuclear Ruthenium Ethylene Complexes: Syntheses, Structures, and
 Catalytic Applications in ATRA and ATRC Reactions
;
_journal_issue 17
_journal_name_full Organometallics
_journal_page_first 4464
_journal_paper_doi 10.1021/om8004096
_journal_volume 27
_journal_year 2008
_chemical_formula_moiety 'C22 H41 Cl5 P Ru2'
_chemical_formula_sum 'C22 H41 Cl5 P Ru2'
_chemical_formula_weight 715.91
_chemical_name_systematic
; 
 ? 
;
_space_group_IT_number 60
_symmetry_cell_setting orthorhombic
_symmetry_space_group_name_Hall '-P 2n 2ab'
_symmetry_space_group_name_H-M 'P b c n'
_atom_sites_solution_hydrogens geom
_atom_sites_solution_primary direct
_atom_sites_solution_secondary difmap
_audit_creation_method SHELXL-97
_cell_angle_alpha 90.00
_cell_angle_beta 90.00
_cell_angle_gamma 90.00
_cell_formula_units_Z 8
_cell_length_a 18.0407(7)
_cell_length_b 13.7759(5)
_cell_length_c 22.9357(8)
_cell_measurement_reflns_used 12944
_cell_measurement_temperature 140(2)
_cell_measurement_theta_max 27.4725
_cell_measurement_theta_min 2.5578
_cell_volume 5700.1(4)
_computing_cell_refinement
; 
CrysAlis RED, Oxford Diffraction Ltd., 
Version 1.171.32.5 (release 08-05-2007 CrysAlis171 .NET) 
(compiled May  8 2007,13:10:02) 
;
_computing_data_collection
; 
CrysAlis CCD, Oxford Diffraction Ltd., 
Version 1.171.32.5 (release 08-05-2007 CrysAlis171 .NET) 
(compiled May  8 2007,13:10:02) 
;
_computing_data_reduction
; 
CrysAlis RED, Oxford Diffraction Ltd., 
Version 1.171.32.5 (release 08-05-2007 CrysAlis171 .NET) 
(compiled May  8 2007,13:10:02) 
;
_computing_molecular_graphics 'Bruker SHELXTL'
_computing_publication_material 'Bruker SHELXTL'
_computing_structure_refinement 'SHELXL-97 (Sheldrick, 1997)'
_computing_structure_solution 'SHELXS-97 (Sheldrick, 1990)'
_diffrn_ambient_temperature 140(2)
_diffrn_detector_area_resol_mean 8.2812
_diffrn_measured_fraction_theta_full 0.997
_diffrn_measured_fraction_theta_max 0.997
_diffrn_measurement_device_type 'Oxford Diffraction, KM4/Sapphire CCD'
_diffrn_measurement_method 'phi and omega scans'
_diffrn_radiation_monochromator graphite
_diffrn_radiation_source 'fine-focus sealed tube'
_diffrn_radiation_type MoK\a
_diffrn_radiation_wavelength 0.71073
_diffrn_reflns_av_R_equivalents 0.1597
_diffrn_reflns_av_sigmaI/netI 0.0774
_diffrn_reflns_limit_h_max 22
_diffrn_reflns_limit_h_min -22
_diffrn_reflns_limit_k_max 17
_diffrn_reflns_limit_k_min -14
_diffrn_reflns_limit_l_max 28
_diffrn_reflns_limit_l_min -28
_diffrn_reflns_number 50988
_diffrn_reflns_theta_full 26.37
_diffrn_reflns_theta_max 26.37
_diffrn_reflns_theta_min 2.57
_exptl_absorpt_coefficient_mu 1.594
_exptl_absorpt_correction_T_max 1.00000
_exptl_absorpt_correction_T_min 0.40832
_exptl_absorpt_correction_type multi-scan
_exptl_absorpt_process_details
; 
CrysAlis RED, Oxford Diffraction Ltd., 
Version 1.171.32.5 (release 08-05-2007 CrysAlis171 .NET) 
(compiled May  8 2007,13:10:02) 
Empirical absorption correction using spherical harmonics, 
 implemented in SCALE3 ABSPACK scaling algorithm. 
;
_exptl_crystal_colour red
_exptl_crystal_density_diffrn 1.668
_exptl_crystal_density_method 'not measured'
_exptl_crystal_description prismatic
_exptl_crystal_F_000 2888
_exptl_crystal_size_max 0.23
_exptl_crystal_size_mid 0.18
_exptl_crystal_size_min 0.14
_refine_diff_density_max 1.043
_refine_diff_density_min -0.732
_refine_diff_density_rms 0.189
_refine_ls_extinction_method none
_refine_ls_goodness_of_fit_ref 1.182
_refine_ls_hydrogen_treatment riding
_refine_ls_matrix_type full
_refine_ls_number_parameters 379
_refine_ls_number_reflns 5822
_refine_ls_number_restraints 144
_refine_ls_restrained_S_all 1.169
_refine_ls_R_factor_all 0.1179
_refine_ls_R_factor_gt 0.0738
_refine_ls_shift/su_max 0.001
_refine_ls_shift/su_mean 0.000
_refine_ls_structure_factor_coef Fsqd
_refine_ls_weighting_details 'calc w=1/[\s^2^(Fo^2^)+(0.0302P)^2^+51.4153P] where P=(Fo^2^+2Fc^2^)/3'
_refine_ls_weighting_scheme calc
_refine_ls_wR_factor_gt 0.1272
_refine_ls_wR_factor_ref 0.1439
_reflns_number_gt 4028
_reflns_number_total 5822
_reflns_threshold_expression >2sigma(I)
_cod_data_source_file om8004096-file001.cif
_cod_data_source_block Complex11
_cod_depositor_comments
;
The following automatic conversions were performed:

'_symmetry_cell_setting' value 'Orthorhombic' changed to
'orthorhombic' according to
/home/saulius/struct/CIF-dictionaries/cif_core.dic dictionary named
'cif_core.dic' version 2.4.1 from 2010-06-29.

Automatic conversion script
Id: cif_fix_values 1715 2011-07-08 13:25:40Z adriana 
;
_cod_original_sg_symbol_H-M Pbcn
_cod_database_code 4071833

loop_
_symmetry_equiv_pos_as_xyz
'x, y, z'
'-x+1/2, -y+1/2, z+1/2'
'-x, y, -z+1/2'
'x+1/2, -y+1/2, -z'
'-x, -y, -z'
'x-1/2, y-1/2, -z-1/2'
'x, -y, z-1/2'
'-x-1/2, y-1/2, z'

loop_
_atom_site_label
_atom_site_type_symbol
_atom_site_fract_x
_atom_site_fract_y
_atom_site_fract_z
_atom_site_U_iso_or_equiv
_atom_site_adp_type
_atom_site_occupancy
_atom_site_symmetry_multiplicity
_atom_site_calc_flag
_atom_site_refinement_flags
_atom_site_disorder_assembly
_atom_site_disorder_group
Ru1 Ru 0.36163(4) 0.14261(5) 0.38090(3) 0.02151(17) Uani 1 1 d . A .
Ru2 Ru 0.53783(4) 0.10204(5) 0.39704(3) 0.02262(18) Uani 1 1 d . . .
Cl1 Cl 0.43684(11) -0.01305(15) 0.39545(9) 0.0264(5) Uani 1 1 d . . .
Cl2 Cl 0.46513(12) 0.17618(16) 0.31911(8) 0.0301(5) Uani 1 1 d . . .
Cl3 Cl 0.44843(11) 0.19572(16) 0.45450(9) 0.0277(5) Uani 1 1 d . . .
Cl4 Cl 0.27710(11) 0.10048(16) 0.45207(9) 0.0279(5) Uani 1 1 d . . .
Cl5 Cl 0.29550(13) 0.07558(17) 0.30480(9) 0.0332(5) Uani 1 1 d . . .
P1 P 0.30297(13) 0.28723(17) 0.36819(10) 0.0305(5) Uani 1 1 d . . .
C1 C 0.6330(5) 0.1830(7) 0.4292(4) 0.032(2) Uani 1 1 d . . .
C2 C 0.6196(4) 0.1027(7) 0.4651(4) 0.029(2) Uani 1 1 d . . .
H2 H 0.6146 0.1127 0.5059 0.035 Uiso 1 1 calc R . .
C3 C 0.6134(4) 0.0081(7) 0.4432(4) 0.027(2) Uani 1 1 d . . .
H3 H 0.6042 -0.0445 0.4690 0.033 Uiso 1 1 calc R . .
C4 C 0.6210(4) -0.0094(7) 0.3818(4) 0.032(2) Uani 1 1 d . . .
C5 C 0.6347(4) 0.0699(7) 0.3456(3) 0.029(2) Uani 1 1 d . . .
H5 H 0.6398 0.0602 0.3048 0.034 Uiso 1 1 calc R . .
C6 C 0.6413(5) 0.1652(6) 0.3689(4) 0.033(2) Uani 1 1 d . . .
H6 H 0.6515 0.2179 0.3434 0.040 Uiso 1 1 calc R . .
C7 C 0.6333(6) 0.2852(7) 0.4520(4) 0.040(2) Uani 1 1 d . . .
H7A H 0.5954 0.2919 0.4824 0.060 Uiso 1 1 calc R . .
H7B H 0.6225 0.3303 0.4201 0.060 Uiso 1 1 calc R . .
H7C H 0.6821 0.3000 0.4684 0.060 Uiso 1 1 calc R . .
C8 C 0.6112(5) -0.1122(7) 0.3603(4) 0.034(2) Uani 1 1 d . . .
H8 H 0.5700 -0.1424 0.3831 0.041 Uiso 1 1 calc R . .
C9 C 0.6829(6) -0.1699(8) 0.3737(5) 0.061(3) Uani 1 1 d . . .
H9A H 0.7255 -0.1363 0.3565 0.091 Uiso 1 1 calc R . .
H9B H 0.6789 -0.2352 0.3571 0.091 Uiso 1 1 calc R . .
H9C H 0.6896 -0.1746 0.4160 0.091 Uiso 1 1 calc R . .
C10 C 0.5905(6) -0.1174(7) 0.2963(4) 0.042(2) Uani 1 1 d . . .
H10A H 0.5516 -0.0698 0.2880 0.063 Uiso 1 1 calc R . .
H10B H 0.5724 -0.1827 0.2871 0.063 Uiso 1 1 calc R . .
H10C H 0.6342 -0.1031 0.2724 0.063 Uiso 1 1 calc R . .
C11A C 0.3404(10) 0.3886(13) 0.4087(7) 0.030(4) Uani 0.50 1 d PU A 1
H11A H 0.3951 0.3898 0.4055 0.036 Uiso 0.50 1 calc PR A 1
H11B H 0.3206 0.4505 0.3933 0.036 Uiso 0.50 1 calc PR A 1
C12A C 0.3174(12) 0.3754(13) 0.4717(9) 0.030(4) Uani 0.50 1 d PU A 1
H12A H 0.2649 0.3945 0.4767 0.036 Uiso 0.50 1 calc PR A 1
H12B H 0.3227 0.3065 0.4831 0.036 Uiso 0.50 1 calc PR A 1
C13A C 0.366(3) 0.438(5) 0.5088(19) 0.054(14) Uani 0.50 1 d PU A 1
H13A H 0.3709 0.5024 0.4907 0.065 Uiso 0.50 1 calc PR A 1
H13B H 0.4158 0.4081 0.5113 0.065 Uiso 0.50 1 calc PR A 1
C14A C 0.3333(12) 0.4488(16) 0.5712(9) 0.051(6) Uani 0.50 1 d PU A 1
H14A H 0.2833 0.4761 0.5688 0.077 Uiso 0.50 1 calc PR A 1
H14B H 0.3650 0.4923 0.5941 0.077 Uiso 0.50 1 calc PR A 1
H14C H 0.3312 0.3851 0.5902 0.077 Uiso 0.50 1 calc PR A 1
C15A C 0.2054(10) 0.2862(14) 0.3409(9) 0.024(4) Uani 0.50 1 d PU A 1
H15A H 0.1887 0.3544 0.3371 0.029 Uiso 0.50 1 calc PR A 1
H15B H 0.2055 0.2577 0.3013 0.029 Uiso 0.50 1 calc PR A 1
C16A C 0.1489(10) 0.2325(14) 0.3769(9) 0.029(4) Uani 0.50 1 d PU A 1
H16A H 0.1664 0.1647 0.3814 0.035 Uiso 0.50 1 calc PR A 1
H16B H 0.1485 0.2619 0.4163 0.035 Uiso 0.50 1 calc PR A 1
C17A C 0.076(3) 0.229(4) 0.3569(19) 0.036(11) Uani 0.50 1 d PU A 1
H17A H 0.0782 0.2056 0.3162 0.043 Uiso 0.50 1 calc PR A 1
H17B H 0.0588 0.2976 0.3549 0.043 Uiso 0.50 1 calc PR A 1
C18A C 0.0182(10) 0.1760(14) 0.3849(8) 0.037(5) Uani 0.50 1 d PU A 1
H18A H 0.0307 0.1067 0.3848 0.055 Uiso 0.50 1 calc PR A 1
H18B H -0.0285 0.1859 0.3638 0.055 Uiso 0.50 1 calc PR A 1
H18C H 0.0127 0.1985 0.4251 0.055 Uiso 0.50 1 calc PR A 1
C19A C 0.3140(12) 0.3330(14) 0.2879(9) 0.033(5) Uani 0.50 1 d PU A 1
H19A H 0.3141 0.2756 0.2619 0.040 Uiso 0.50 1 calc PR A 1
H19B H 0.2696 0.3719 0.2780 0.040 Uiso 0.50 1 calc PR A 1
C20A C 0.3813(15) 0.393(2) 0.2736(10) 0.059(6) Uani 0.50 1 d PU A 1
H20A H 0.4255 0.3544 0.2846 0.071 Uiso 0.50 1 calc PR A 1
H20B H 0.3805 0.4507 0.2993 0.071 Uiso 0.50 1 calc PR A 1
C21A C 0.392(4) 0.428(5) 0.212(3) 0.13(3) Uani 0.50 1 d PU A 1
H21A H 0.3869 0.3727 0.1847 0.159 Uiso 0.50 1 calc PR A 1
H21B H 0.4433 0.4542 0.2077 0.159 Uiso 0.50 1 calc PR A 1
C22A C 0.3359(16) 0.507(2) 0.1972(13) 0.080(8) Uani 0.50 1 d PU A 1
H22A H 0.3427 0.5621 0.2234 0.120 Uiso 0.50 1 calc PR A 1
H22B H 0.2857 0.4807 0.2018 0.120 Uiso 0.50 1 calc PR A 1
H22C H 0.3431 0.5277 0.1567 0.120 Uiso 0.50 1 calc PR A 1
C11B C 0.2915(10) 0.3519(13) 0.4411(8) 0.025(4) Uani 0.50 1 d PU A 2
H11C H 0.2479 0.3953 0.4389 0.031 Uiso 0.50 1 calc PR A 2
H11D H 0.2815 0.3029 0.4717 0.031 Uiso 0.50 1 calc PR A 2
C12B C 0.3603(11) 0.4126(14) 0.4592(8) 0.030(4) Uani 0.50 1 d PU A 2
H12C H 0.4054 0.3747 0.4502 0.035 Uiso 0.50 1 calc PR A 2
H12D H 0.3616 0.4722 0.4350 0.035 Uiso 0.50 1 calc PR A 2
C13B C 0.363(3) 0.442(4) 0.5226(18) 0.035(8) Uani 0.50 1 d PU A 2
H13C H 0.3519 0.3856 0.5478 0.042 Uiso 0.50 1 calc PR A 2
H13D H 0.3259 0.4933 0.5305 0.042 Uiso 0.50 1 calc PR A 2
C14B C 0.4403(14) 0.480(2) 0.5352(11) 0.075(8) Uani 0.50 1 d PU A 2
H14D H 0.4770 0.4329 0.5209 0.112 Uiso 0.50 1 calc PR A 2
H14E H 0.4464 0.4880 0.5774 0.112 Uiso 0.50 1 calc PR A 2
H14F H 0.4475 0.5421 0.5156 0.112 Uiso 0.50 1 calc PR A 2
C15B C 0.2083(11) 0.2911(15) 0.3746(10) 0.035(5) Uani 0.50 1 d PU A 2
H15C H 0.1968 0.2865 0.4167 0.042 Uiso 0.50 1 calc PR A 2
H15D H 0.1925 0.3565 0.3617 0.042 Uiso 0.50 1 calc PR A 2
C16B C 0.1589(11) 0.2191(14) 0.3439(10) 0.035(5) Uani 0.50 1 d PU A 2
H16C H 0.1742 0.2192 0.3025 0.041 Uiso 0.50 1 calc PR A 2
H16D H 0.1720 0.1544 0.3596 0.041 Uiso 0.50 1 calc PR A 2
C17B C 0.076(3) 0.225(4) 0.344(2) 0.038(11) Uani 0.50 1 d PU A 2
H17C H 0.0629 0.2493 0.3835 0.046 Uiso 0.50 1 calc PR A 2
H17D H 0.0636 0.2772 0.3166 0.046 Uiso 0.50 1 calc PR A 2
C18B C 0.0282(14) 0.1531(17) 0.3332(12) 0.064(7) Uani 0.50 1 d PU A 2
H18D H 0.0493 0.0911 0.3460 0.096 Uiso 0.50 1 calc PR A 2
H18E H 0.0182 0.1504 0.2913 0.096 Uiso 0.50 1 calc PR A 2
H18F H -0.0181 0.1653 0.3543 0.096 Uiso 0.50 1 calc PR A 2
C19B C 0.3478(9) 0.3763(11) 0.3260(7) 0.026(4) Uani 0.50 1 d PU A 2
H19C H 0.3252 0.4406 0.3333 0.032 Uiso 0.50 1 calc PR A 2
H19D H 0.4009 0.3797 0.3366 0.032 Uiso 0.50 1 calc PR A 2
C20B C 0.3395(13) 0.3489(16) 0.2606(9) 0.034(5) Uani 0.50 1 d PU A 2
H20C H 0.2871 0.3571 0.2487 0.041 Uiso 0.50 1 calc PR A 2
H20D H 0.3528 0.2797 0.2553 0.041 Uiso 0.50 1 calc PR A 2
C21B C 0.3920(15) 0.415(2) 0.2191(11) 0.027(6) Uani 0.50 1 d PU A 2
H21C H 0.4435 0.3910 0.2219 0.033 Uiso 0.50 1 calc PR A 2
H21D H 0.3757 0.4070 0.1782 0.033 Uiso 0.50 1 calc PR A 2
C22B C 0.392(2) 0.512(2) 0.2318(13) 0.091(9) Uani 0.50 1 d PU A 2
H22D H 0.3423 0.5388 0.2251 0.136 Uiso 0.50 1 calc PR A 2
H22E H 0.4277 0.5456 0.2068 0.136 Uiso 0.50 1 calc PR A 2
H22F H 0.4057 0.5215 0.2728 0.136 Uiso 0.50 1 calc PR A 2

loop_
_atom_site_aniso_label
_atom_site_aniso_U_11
_atom_site_aniso_U_22
_atom_site_aniso_U_33
_atom_site_aniso_U_23
_atom_site_aniso_U_13
_atom_site_aniso_U_12
Ru1 0.0244(3) 0.0197(3) 0.0205(3) 0.0002(3) 0.0000(3) 0.0008(3)
Ru2 0.0234(3) 0.0245(4) 0.0200(3) 0.0026(3) 0.0020(3) -0.0009(3)
Cl1 0.0247(10) 0.0236(11) 0.0308(11) 0.0016(9) 0.0041(9) 0.0027(9)
Cl2 0.0312(11) 0.0363(12) 0.0228(10) 0.0087(9) 0.0019(9) -0.0008(10)
Cl3 0.0279(11) 0.0278(11) 0.0275(10) -0.0044(9) -0.0010(8) 0.0005(9)
Cl4 0.0252(10) 0.0291(11) 0.0294(11) -0.0001(9) 0.0042(8) 0.0016(10)
Cl5 0.0371(12) 0.0343(13) 0.0282(11) -0.0053(9) -0.0054(9) -0.0018(10)
P1 0.0292(12) 0.0216(12) 0.0408(14) 0.0022(10) -0.0053(10) 0.0006(10)
C1 0.025(5) 0.038(5) 0.034(5) 0.000(4) 0.000(4) -0.003(4)
C2 0.023(4) 0.043(5) 0.022(4) 0.004(4) 0.000(3) -0.007(4)
C3 0.019(4) 0.036(5) 0.027(5) 0.010(4) -0.005(3) 0.004(4)
C4 0.012(4) 0.041(6) 0.043(5) 0.006(5) -0.004(4) -0.001(4)
C5 0.015(4) 0.048(6) 0.022(4) 0.005(4) 0.001(3) 0.000(4)
C6 0.030(5) 0.029(5) 0.039(5) 0.009(4) -0.003(4) -0.005(4)
C7 0.045(6) 0.039(6) 0.035(5) -0.003(4) -0.009(5) -0.010(5)
C8 0.029(5) 0.035(5) 0.039(5) 0.000(4) 0.003(4) 0.003(4)
C9 0.058(7) 0.051(7) 0.073(8) -0.006(6) -0.014(6) 0.028(6)
C10 0.048(6) 0.034(6) 0.044(6) -0.008(5) 0.000(5) -0.007(5)
C11A 0.033(9) 0.023(8) 0.034(9) -0.001(7) -0.003(7) -0.005(8)
C12A 0.028(10) 0.015(9) 0.046(11) -0.003(8) 0.005(9) 0.010(8)
C13A 0.050(17) 0.059(19) 0.05(2) -0.016(15) 0.006(15) 0.008(13)
C14A 0.057(12) 0.052(12) 0.045(11) -0.009(9) -0.013(10) 0.006(10)
C15A 0.021(8) 0.024(9) 0.027(9) 0.009(9) -0.009(8) 0.004(7)
C16A 0.028(9) 0.034(10) 0.024(9) 0.001(8) 0.003(8) -0.011(8)
C17A 0.035(15) 0.029(15) 0.043(16) -0.021(12) 0.013(12) 0.016(11)
C18A 0.040(10) 0.041(10) 0.030(9) 0.016(8) -0.005(8) 0.011(8)
C19A 0.040(11) 0.027(10) 0.032(10) 0.013(8) 0.001(9) -0.001(8)
C20A 0.063(13) 0.056(13) 0.058(12) 0.026(11) -0.002(11) 0.005(12)
C21A 0.13(3) 0.13(3) 0.13(3) -0.011(18) 0.002(18) 0.007(19)
C22A 0.077(15) 0.079(15) 0.083(15) 0.029(13) 0.006(13) 0.007(13)
C11B 0.027(9) 0.027(9) 0.022(8) 0.006(7) -0.009(7) 0.002(8)
C12B 0.027(9) 0.025(9) 0.036(10) -0.014(8) 0.004(8) 0.009(8)
C13B 0.046(15) 0.030(13) 0.028(14) -0.013(11) -0.002(12) -0.006(11)
C14B 0.072(14) 0.082(15) 0.071(14) -0.006(12) -0.011(12) 0.009(13)
C15B 0.031(10) 0.029(10) 0.046(11) 0.009(10) -0.013(10) 0.003(8)
C16B 0.044(11) 0.026(10) 0.034(10) -0.001(9) 0.007(9) 0.002(9)
C17B 0.042(16) 0.019(14) 0.054(18) -0.001(12) -0.002(13) -0.012(12)
C18B 0.062(13) 0.046(12) 0.084(14) -0.010(11) -0.013(11) -0.008(11)
C19B 0.029(9) 0.016(8) 0.034(9) -0.001(7) 0.002(7) -0.006(7)
C20B 0.038(11) 0.033(11) 0.031(10) 0.010(9) -0.001(8) -0.012(9)
C21B 0.025(10) 0.035(12) 0.021(9) 0.002(8) 0.015(7) -0.003(8)
C22B 0.107(17) 0.087(16) 0.078(15) -0.009(13) 0.013(14) -0.029(14)

loop_
_atom_type_symbol
_atom_type_description
_atom_type_scat_dispersion_real
_atom_type_scat_dispersion_imag
_atom_type_scat_source
C C 0.0033 0.0016 'International Tables Vol C Tables 4.2.6.8 and 6.1.1.4'
H H 0.0000 0.0000 'International Tables Vol C Tables 4.2.6.8 and 6.1.1.4'
P P 0.1023 0.0942 'International Tables Vol C Tables 4.2.6.8 and 6.1.1.4'
Cl Cl 0.1484 0.1585 'International Tables Vol C Tables 4.2.6.8 and 6.1.1.4'
Ru Ru -1.2594 0.8363 'International Tables Vol C Tables 4.2.6.8 and 6.1.1.4'

loop_
_geom_angle_atom_site_label_1
_geom_angle_atom_site_label_2
_geom_angle_atom_site_label_3
_geom_angle
P1 Ru1 Cl5 90.74(9)
P1 Ru1 Cl4 90.20(9)
Cl5 Ru1 Cl4 95.32(8)
P1 Ru1 Cl2 96.78(8)
Cl5 Ru1 Cl2 91.88(8)
Cl4 Ru1 Cl2 169.91(8)
P1 Ru1 Cl3 97.23(8)
Cl5 Ru1 Cl3 170.06(8)
Cl4 Ru1 Cl3 90.59(7)
Cl2 Ru1 Cl3 81.33(7)
P1 Ru1 Cl1 175.69(8)
Cl5 Ru1 Cl1 92.15(8)
Cl4 Ru1 Cl1 92.71(7)
Cl2 Ru1 Cl1 79.93(7)
Cl3 Ru1 Cl1 79.57(7)
C2 Ru2 C5 80.9(3)
C2 Ru2 C3 38.0(3)
C5 Ru2 C3 68.4(3)
C2 Ru2 C6 67.7(3)
C5 Ru2 C6 38.5(3)
C3 Ru2 C6 80.9(3)
C2 Ru2 C4 69.2(3)
C5 Ru2 C4 37.6(3)
C3 Ru2 C4 38.7(3)
C6 Ru2 C4 68.9(3)
C2 Ru2 C1 37.8(3)
C5 Ru2 C1 69.5(3)
C3 Ru2 C1 69.1(3)
C6 Ru2 C1 38.0(3)
C4 Ru2 C1 82.7(3)
C2 Ru2 Cl1 122.1(2)
C5 Ru2 Cl1 118.0(2)
C3 Ru2 Cl1 95.2(2)
C6 Ru2 Cl1 155.9(2)
C4 Ru2 Cl1 93.1(2)
C1 Ru2 Cl1 159.5(2)
C2 Ru2 Cl2 154.1(3)
C5 Ru2 Cl2 96.9(2)
C3 Ru2 Cl2 161.8(2)
C6 Ru2 Cl2 94.4(2)
C4 Ru2 Cl2 123.3(2)
C1 Ru2 Cl2 117.2(3)
Cl1 Ru2 Cl2 81.86(7)
C2 Ru2 Cl3 93.4(2)
C5 Ru2 Cl3 159.5(3)
C3 Ru2 Cl3 117.9(2)
C6 Ru2 Cl3 121.2(2)
C4 Ru2 Cl3 155.8(2)
C1 Ru2 Cl3 93.9(2)
Cl1 Ru2 Cl3 81.80(7)
Cl2 Ru2 Cl3 79.62(7)
Ru2 Cl1 Ru1 81.48(7)
Ru1 Cl2 Ru2 84.53(6)
Ru1 Cl3 Ru2 83.76(7)
C15B P1 C19B 118.9(9)
C15B P1 C11A 107.7(10)
C19B P1 C11A 64.7(8)
C19B P1 C15A 104.7(8)
C11A P1 C15A 122.0(9)
C15B P1 C11B 78.6(10)
C19B P1 C11B 101.9(8)
C15A P1 C11B 101.3(8)
C15B P1 C19A 99.9(10)
C11A P1 C19A 101.3(8)
C15A P1 C19A 77.5(8)
C11B P1 C19A 133.3(8)
C15B P1 Ru1 118.6(7)
C19B P1 Ru1 117.9(6)
C11A P1 Ru1 115.9(6)
C15A P1 Ru1 118.3(6)
C11B P1 Ru1 110.3(5)
C19A P1 Ru1 110.8(6)
C2 C1 C6 117.2(8)
C2 C1 C7 122.4(8)
C6 C1 C7 120.3(8)
C2 C1 Ru2 70.0(5)
C6 C1 Ru2 70.3(5)
C7 C1 Ru2 127.0(7)
C3 C2 C1 122.5(8)
C3 C2 Ru2 71.4(5)
C1 C2 Ru2 72.2(5)
C3 C2 H2 118.7
C1 C2 H2 118.7
Ru2 C2 H2 130.6
C2 C3 C4 120.0(8)
C2 C3 Ru2 70.7(5)
C4 C3 Ru2 71.3(5)
C2 C3 H3 120.0
C4 C3 H3 120.0
Ru2 C3 H3 130.7
C5 C4 C3 118.0(9)
C5 C4 C8 124.1(8)
C3 C4 C8 117.8(8)
C5 C4 Ru2 70.4(5)
C3 C4 Ru2 70.0(5)
C8 C4 Ru2 129.3(6)
C4 C5 C6 120.9(8)
C4 C5 Ru2 72.0(5)
C6 C5 Ru2 70.9(5)
C4 C5 H5 119.5
C6 C5 H5 119.5
Ru2 C5 H5 130.3
C1 C6 C5 121.3(8)
C1 C6 Ru2 71.7(5)
C5 C6 Ru2 70.6(5)
C1 C6 H6 119.3
C5 C6 H6 119.3
Ru2 C6 H6 131.2
C1 C7 H7A 109.5
C1 C7 H7B 109.5
H7A C7 H7B 109.5
C1 C7 H7C 109.5
H7A C7 H7C 109.5
H7B C7 H7C 109.5
C4 C8 C10 112.9(8)
C4 C8 C9 108.6(8)
C10 C8 C9 111.9(8)
C4 C8 H8 107.7
C10 C8 H8 107.7
C9 C8 H8 107.7
C8 C9 H9A 109.5
C8 C9 H9B 109.5
H9A C9 H9B 109.5
C8 C9 H9C 109.5
H9A C9 H9C 109.5
H9B C9 H9C 109.5
C8 C10 H10A 109.5
C8 C10 H10B 109.5
H10A C10 H10B 109.5
C8 C10 H10C 109.5
H10A C10 H10C 109.5
H10B C10 H10C 109.5
C12A C11A P1 107.2(13)
C12A C11A H11A 110.3
P1 C11A H11A 110.3
C12A C11A H11B 110.3
P1 C11A H11B 110.3
H11A C11A H11B 108.5
C13A C12A C11A 108(3)
C13A C12A H12A 110.0
C11A C12A H12A 110.0
C13A C12A H12B 110.0
C11A C12A H12B 110.0
H12A C12A H12B 108.4
C12A C13A C14A 111(4)
C12A C13A H13A 109.4
C14A C13A H13A 109.4
C12A C13A H13B 109.4
C14A C13A H13B 109.4
H13A C13A H13B 108.0
C13A C14A H14A 109.5
C13A C14A H14B 109.5
H14A C14A H14B 109.5
C13A C14A H14C 109.5
H14A C14A H14C 109.5
H14B C14A H14C 109.5
C16A C15A P1 117.2(13)
C16A C15A H15A 108.0
P1 C15A H15A 108.0
C16A C15A H15B 108.0
P1 C15A H15B 108.0
H15A C15A H15B 107.2
C17A C16A C15A 118(3)
C17A C16A H16A 107.8
C15A C16A H16A 107.8
C17A C16A H16B 107.8
C15A C16A H16B 107.8
H16A C16A H16B 107.1
C16A C17A C18A 124(4)
C16A C17A H17A 106.4
C18A C17A H17A 106.4
C16A C17A H17B 106.4
C18A C17A H17B 106.4
H17A C17A H17B 106.4
C17A C18A H18A 109.5
C17A C18A H18B 109.5
H18A C18A H18B 109.5
C17A C18A H18C 109.5
H18A C18A H18C 109.5
H18B C18A H18C 109.5
C20A C19A P1 117.6(15)
C20A C19A H19A 107.9
P1 C19A H19A 107.9
C20A C19A H19B 107.9
P1 C19A H19B 107.9
H19A C19A H19B 107.2
C19A C20A C21A 119(4)
C19A C20A H20A 107.5
C21A C20A H20A 107.5
C19A C20A H20B 107.5
C21A C20A H20B 107.5
H20A C20A H20B 107.0
C20A C21A C22A 110(4)
C20A C21A H21A 109.6
C22A C21A H21A 109.6
C20A C21A H21B 109.6
C22A C21A H21B 109.6
H21A C21A H21B 108.1
C21A C22A H22A 109.5
C21A C22A H22B 109.5
H22A C22A H22B 109.5
C21A C22A H22C 109.5
H22A C22A H22C 109.5
H22B C22A H22C 109.5
C12B C11B P1 113.6(12)
C12B C11B H11C 108.9
P1 C11B H11C 108.9
C12B C11B H11D 108.9
P1 C11B H11D 108.9
H11C C11B H11D 107.7
C13B C12B C11B 115(2)
C13B C12B H12C 108.4
C11B C12B H12C 108.4
C13B C12B H12D 108.4
C11B C12B H12D 108.4
H12C C12B H12D 107.5
C12B C13B C14B 108(3)
C12B C13B H13C 110.1
C14B C13B H13C 110.1
C12B C13B H13D 110.1
C14B C13B H13D 110.1
H13C C13B H13D 108.5
C13B C14B H14D 109.5
C13B C14B H14E 109.5
H14D C14B H14E 109.5
C13B C14B H14F 109.5
H14D C14B H14F 109.5
H14E C14B H14F 109.5
C16B C15B P1 121.9(17)
C16B C15B H15C 106.9
P1 C15B H15C 106.9
C16B C15B H15D 106.9
P1 C15B H15D 106.9
H15C C15B H15D 106.7
C17B C16B C15B 124(2)
C17B C16B H16C 106.4
C15B C16B H16C 106.4
C17B C16B H16D 106.4
C15B C16B H16D 106.4
H16C C16B H16D 106.5
C18B C17B C16B 127(4)
C18B C17B H17C 105.4
C16B C17B H17C 105.4
C18B C17B H17D 105.4
C16B C17B H17D 105.4
H17C C17B H17D 106.0
C17B C18B H18D 109.5
C17B C18B H18E 109.5
H18D C18B H18E 109.5
C17B C18B H18F 109.5
H18D C18B H18F 109.5
H18E C18B H18F 109.5
C20B C19B P1 108.5(13)
C20B C19B H19C 110.0
P1 C19B H19C 110.0
C20B C19B H19D 110.0
P1 C19B H19D 110.0
H19C C19B H19D 108.4
C19B C20B C21B 111.9(18)
C19B C20B H20C 109.2
C21B C20B H20C 109.2
C19B C20B H20D 109.2
C21B C20B H20D 109.2
H20C C20B H20D 107.9
C22B C21B C20B 115(2)
C22B C21B H21C 108.5
C20B C21B H21C 108.5
C22B C21B H21D 108.5
C20B C21B H21D 108.5
H21C C21B H21D 107.5
C21B C22B H22D 109.5
C21B C22B H22E 109.5
H22D C22B H22E 109.5
C21B C22B H22F 109.5
H22D C22B H22F 109.5
H22E C22B H22F 109.5

loop_
_geom_bond_atom_site_label_1
_geom_bond_atom_site_label_2
_geom_bond_distance
Ru1 P1 2.275(2)
Ru1 Cl5 2.307(2)
Ru1 Cl4 2.308(2)
Ru1 Cl2 2.389(2)
Ru1 Cl3 2.416(2)
Ru1 Cl1 2.560(2)
Ru2 C2 2.148(8)
Ru2 C5 2.154(8)
Ru2 C3 2.157(8)
Ru2 C6 2.158(9)
Ru2 C4 2.174(9)
Ru2 C1 2.176(9)
Ru2 Cl1 2.415(2)
Ru2 Cl2 2.441(2)
Ru2 Cl3 2.450(2)
P1 C15B 1.72(2)
P1 C19B 1.759(16)
P1 C11A 1.809(17)
P1 C15A 1.868(18)
P1 C11B 1.906(18)
P1 C19A 1.96(2)
C1 C2 1.401(12)
C1 C6 1.411(12)
C1 C7 1.502(13)
C2 C3 1.401(13)
C2 H2 0.9500
C3 C4 1.434(12)
C3 H3 0.9500
C4 C5 1.394(12)
C4 C8 1.511(13)
C5 C6 1.421(12)
C5 H5 0.9500
C6 H6 0.9500
C7 H7A 0.9800
C7 H7B 0.9800
C7 H7C 0.9800
C8 C10 1.517(12)
C8 C9 1.549(13)
C8 H8 1.0000
C9 H9A 0.9800
C9 H9B 0.9800
C9 H9C 0.9800
C10 H10A 0.9800
C10 H10B 0.9800
C10 H10C 0.9800
C11A C12A 1.51(2)
C11A H11A 0.9900
C11A H11B 0.9900
C12A C13A 1.49(6)
C12A H12A 0.9900
C12A H12B 0.9900
C13A C14A 1.55(5)
C13A H13A 0.9900
C13A H13B 0.9900
C14A H14A 0.9800
C14A H14B 0.9800
C14A H14C 0.9800
C15A C16A 1.51(3)
C15A H15A 0.9900
C15A H15B 0.9900
C16A C17A 1.40(6)
C16A H16A 0.9900
C16A H16B 0.9900
C17A C18A 1.43(6)
C17A H17A 0.9900
C17A H17B 0.9900
C18A H18A 0.9800
C18A H18B 0.9800
C18A H18C 0.9800
C19A C20A 1.50(3)
C19A H19A 0.9900
C19A H19B 0.9900
C20A C21A 1.51(6)
C20A H20A 0.9900
C20A H20B 0.9900
C21A C22A 1.53(7)
C21A H21A 0.9900
C21A H21B 0.9900
C22A H22A 0.9800
C22A H22B 0.9800
C22A H22C 0.9800
C11B C12B 1.55(3)
C11B H11C 0.9900
C11B H11D 0.9900
C12B C13B 1.51(4)
C12B H12C 0.9900
C12B H12D 0.9900
C13B C14B 1.51(6)
C13B H13C 0.9900
C13B H13D 0.9900
C14B H14D 0.9800
C14B H14E 0.9800
C14B H14F 0.9800
C15B C16B 1.51(3)
C15B H15C 0.9900
C15B H15D 0.9900
C16B C17B 1.49(6)
C16B H16C 0.9900
C16B H16D 0.9900
C17B C18B 1.34(6)
C17B H17C 0.9900
C17B H17D 0.9900
C18B H18D 0.9800
C18B H18E 0.9800
C18B H18F 0.9800
C19B C20B 1.55(3)
C19B H19C 0.9900
C19B H19D 0.9900
C20B C21B 1.63(3)
C20B H20C 0.9900
C20B H20D 0.9900
C21B C22B 1.37(5)
C21B H21C 0.9900
C21B H21D 0.9900
C22B H22D 0.9800
C22B H22E 0.9800
C22B H22F 0.9800

loop_
_geom_torsion_atom_site_label_1
_geom_torsion_atom_site_label_2
_geom_torsion_atom_site_label_3
_geom_torsion_atom_site_label_4
_geom_torsion
C2 Ru2 Cl1 Ru1 129.6(3)
C5 Ru2 Cl1 Ru1 -133.4(2)
C3 Ru2 Cl1 Ru1 158.3(2)
C6 Ru2 Cl1 Ru1 -122.4(6)
C4 Ru2 Cl1 Ru1 -163.0(2)
C1 Ru2 Cl1 Ru1 119.7(7)
Cl2 Ru2 Cl1 Ru1 -39.82(6)
Cl3 Ru2 Cl1 Ru1 40.78(6)
Cl5 Ru1 Cl1 Ru2 132.66(7)
Cl4 Ru1 Cl1 Ru2 -131.90(7)
Cl2 Ru1 Cl1 Ru2 41.13(7)
Cl3 Ru1 Cl1 Ru2 -41.81(6)
P1 Ru1 Cl2 Ru2 136.89(8)
Cl5 Ru1 Cl2 Ru2 -132.14(8)
Cl4 Ru1 Cl2 Ru2 3.4(5)
Cl3 Ru1 Cl2 Ru2 40.57(7)
Cl1 Ru1 Cl2 Ru2 -40.29(7)
C2 Ru2 Cl2 Ru1 -116.3(5)
C5 Ru2 Cl2 Ru1 160.3(3)
C3 Ru2 Cl2 Ru1 124.8(8)
C6 Ru2 Cl2 Ru1 -161.0(2)
C4 Ru2 Cl2 Ru1 131.4(3)
C1 Ru2 Cl2 Ru1 -129.1(3)
Cl1 Ru2 Cl2 Ru1 42.97(7)
Cl3 Ru2 Cl2 Ru1 -40.12(7)
P1 Ru1 Cl3 Ru2 -136.24(8)
Cl4 Ru1 Cl3 Ru2 133.48(7)
Cl2 Ru1 Cl3 Ru2 -40.45(7)
Cl1 Ru1 Cl3 Ru2 40.83(6)
C2 Ru2 Cl3 Ru1 -165.5(2)
C5 Ru2 Cl3 Ru1 121.7(6)
C3 Ru2 Cl3 Ru1 -135.1(3)
C6 Ru2 Cl3 Ru1 128.6(3)
C4 Ru2 Cl3 Ru1 -122.8(6)
C1 Ru2 Cl3 Ru1 156.6(2)
Cl1 Ru2 Cl3 Ru1 -43.50(7)
Cl2 Ru2 Cl3 Ru1 39.66(7)
Cl5 Ru1 P1 C15B 59.6(9)
Cl4 Ru1 P1 C15B -35.8(9)
Cl2 Ru1 P1 C15B 151.6(9)
Cl3 Ru1 P1 C15B -126.4(9)
Cl5 Ru1 P1 C19B -96.1(6)
Cl4 Ru1 P1 C19B 168.5(6)
Cl2 Ru1 P1 C19B -4.2(6)
Cl3 Ru1 P1 C19B 77.9(6)
Cl5 Ru1 P1 C11A -169.8(6)
Cl4 Ru1 P1 C11A 94.8(6)
Cl2 Ru1 P1 C11A -77.9(6)
Cl3 Ru1 P1 C11A 4.2(6)
Cl5 Ru1 P1 C15A 31.6(7)
Cl4 Ru1 P1 C15A -63.7(7)
Cl2 Ru1 P1 C15A 123.6(7)
Cl3 Ru1 P1 C15A -154.4(7)
Cl5 Ru1 P1 C11B 147.4(6)
Cl4 Ru1 P1 C11B 52.1(6)
Cl2 Ru1 P1 C11B -120.6(6)
Cl3 Ru1 P1 C11B -38.5(6)
Cl5 Ru1 P1 C19A -55.1(7)
Cl4 Ru1 P1 C19A -150.4(7)
Cl2 Ru1 P1 C19A 36.9(7)
Cl3 Ru1 P1 C19A 119.0(7)
C5 Ru2 C1 C2 -101.8(6)
C3 Ru2 C1 C2 -27.9(5)
C6 Ru2 C1 C2 -130.2(8)
C4 Ru2 C1 C2 -65.4(5)
Cl1 Ru2 C1 C2 13.8(10)
Cl2 Ru2 C1 C2 170.9(4)
Cl3 Ru2 C1 C2 90.6(5)
C2 Ru2 C1 C6 130.2(8)
C5 Ru2 C1 C6 28.5(5)
C3 Ru2 C1 C6 102.4(6)
C4 Ru2 C1 C6 64.9(5)
Cl1 Ru2 C1 C6 144.0(6)
Cl2 Ru2 C1 C6 -58.9(6)
Cl3 Ru2 C1 C6 -139.2(5)
C2 Ru2 C1 C7 -116.1(10)
C5 Ru2 C1 C7 142.1(9)
C3 Ru2 C1 C7 -144.0(8)
C6 Ru2 C1 C7 113.6(10)
C4 Ru2 C1 C7 178.5(8)
Cl1 Ru2 C1 C7 -102.3(10)
Cl2 Ru2 C1 C7 54.8(8)
Cl3 Ru2 C1 C7 -25.5(8)
C6 C1 C2 C3 -1.0(13)
C7 C1 C2 C3 174.7(8)
Ru2 C1 C2 C3 52.9(7)
C6 C1 C2 Ru2 -53.9(7)
C7 C1 C2 Ru2 121.9(9)
C5 Ru2 C2 C3 -66.5(5)
C6 Ru2 C2 C3 -104.3(6)
C4 Ru2 C2 C3 -29.4(5)
C1 Ru2 C2 C3 -134.8(8)
Cl1 Ru2 C2 C3 50.9(5)
Cl2 Ru2 C2 C3 -153.6(5)
Cl3 Ru2 C2 C3 133.3(5)
C5 Ru2 C2 C1 68.3(5)
C3 Ru2 C2 C1 134.8(8)
C6 Ru2 C2 C1 30.5(5)
C4 Ru2 C2 C1 105.4(6)
Cl1 Ru2 C2 C1 -174.3(4)
Cl2 Ru2 C2 C1 -18.8(9)
Cl3 Ru2 C2 C1 -91.9(5)
C1 C2 C3 C4 0.2(13)
Ru2 C2 C3 C4 53.5(7)
C1 C2 C3 Ru2 -53.2(8)
C5 Ru2 C3 C2 103.2(5)
C6 Ru2 C3 C2 65.3(5)
C4 Ru2 C3 C2 132.7(7)
C1 Ru2 C3 C2 27.8(5)
Cl1 Ru2 C3 C2 -138.7(5)
Cl2 Ru2 C3 C2 141.6(6)
Cl3 Ru2 C3 C2 -55.3(5)
C2 Ru2 C3 C4 -132.7(7)
C5 Ru2 C3 C4 -29.5(5)
C6 Ru2 C3 C4 -67.5(5)
C1 Ru2 C3 C4 -105.0(5)
Cl1 Ru2 C3 C4 88.5(5)
Cl2 Ru2 C3 C4 8.8(11)
Cl3 Ru2 C3 C4 172.0(4)
C2 C3 C4 C5 0.2(12)
Ru2 C3 C4 C5 53.4(7)
C2 C3 C4 C8 -178.0(8)
Ru2 C3 C4 C8 -124.8(7)
C2 C3 C4 Ru2 -53.2(7)
C2 Ru2 C4 C5 -102.4(6)
C3 Ru2 C4 C5 -131.2(8)
C6 Ru2 C4 C5 -29.1(5)
C1 Ru2 C4 C5 -65.8(5)
Cl1 Ru2 C4 C5 134.4(5)
Cl2 Ru2 C4 C5 52.0(6)
Cl3 Ru2 C4 C5 -148.8(5)
C2 Ru2 C4 C3 28.9(5)
C5 Ru2 C4 C3 131.2(8)
C6 Ru2 C4 C3 102.2(6)
C1 Ru2 C4 C3 65.5(5)
Cl1 Ru2 C4 C3 -94.4(5)
Cl2 Ru2 C4 C3 -176.7(4)
Cl3 Ru2 C4 C3 -17.5(9)
C2 Ru2 C4 C8 139.0(9)
C5 Ru2 C4 C8 -118.6(10)
C3 Ru2 C4 C8 110.1(10)
C6 Ru2 C4 C8 -147.7(9)
C1 Ru2 C4 C8 175.6(8)
Cl1 Ru2 C4 C8 15.7(8)
Cl2 Ru2 C4 C8 -66.6(9)
Cl3 Ru2 C4 C8 92.6(9)
C3 C4 C5 C6 0.2(12)
C8 C4 C5 C6 178.2(8)
Ru2 C4 C5 C6 53.4(7)
C3 C4 C5 Ru2 -53.2(7)
C8 C4 C5 Ru2 124.9(8)
C2 Ru2 C5 C4 67.7(5)
C3 Ru2 C5 C4 30.3(5)
C6 Ru2 C5 C4 133.2(7)
C1 Ru2 C5 C4 105.1(6)
Cl1 Ru2 C5 C4 -53.9(5)
Cl2 Ru2 C5 C4 -138.4(5)
Cl3 Ru2 C5 C4 142.7(6)
C2 Ru2 C5 C6 -65.5(5)
C3 Ru2 C5 C6 -102.9(5)
C4 Ru2 C5 C6 -133.2(7)
C1 Ru2 C5 C6 -28.1(5)
Cl1 Ru2 C5 C6 172.8(4)
Cl2 Ru2 C5 C6 88.4(5)
Cl3 Ru2 C5 C6 9.5(9)
C2 C1 C6 C5 1.4(13)
C7 C1 C6 C5 -174.5(8)
Ru2 C1 C6 C5 -52.4(8)
C2 C1 C6 Ru2 53.8(7)
C7 C1 C6 Ru2 -122.1(8)
C4 C5 C6 C1 -1.0(13)
Ru2 C5 C6 C1 52.8(8)
C4 C5 C6 Ru2 -53.9(7)
C2 Ru2 C6 C1 -30.4(5)
C5 Ru2 C6 C1 -134.2(8)
C3 Ru2 C6 C1 -67.5(5)
C4 Ru2 C6 C1 -105.7(6)
Cl1 Ru2 C6 C1 -149.8(5)
Cl2 Ru2 C6 C1 130.2(5)
Cl3 Ru2 C6 C1 49.7(6)
C2 Ru2 C6 C5 103.8(6)
C3 Ru2 C6 C5 66.7(5)
C4 Ru2 C6 C5 28.4(5)
C1 Ru2 C6 C5 134.2(8)
Cl1 Ru2 C6 C5 -15.7(9)
Cl2 Ru2 C6 C5 -95.6(5)
Cl3 Ru2 C6 C5 -176.1(4)
C5 C4 C8 C10 -20.5(12)
C3 C4 C8 C10 157.5(8)
Ru2 C4 C8 C10 71.4(10)
C5 C4 C8 C9 104.2(10)
C3 C4 C8 C9 -77.7(10)
Ru2 C4 C8 C9 -163.9(7)
C15B P1 C11A C12A 61.1(15)
C19B P1 C11A C12A 175.2(15)
C15A P1 C11A C12A 83.2(14)
C11B P1 C11A C12A 16.5(11)
C19A P1 C11A C12A 165.4(13)
Ru1 P1 C11A C12A -74.5(13)
P1 C11A C12A C13A 162(3)
C11A C12A C13A C14A 165(3)
C15B P1 C15A C16A -38(2)
C19B P1 C15A C16A -167.3(15)
C11A P1 C15A C16A -98.2(17)
C11B P1 C15A C16A -61.6(17)
C19A P1 C15A C16A 166.1(18)
Ru1 P1 C15A C16A 59.0(17)
P1 C15A C16A C17A -179(2)
C15A C16A C17A C18A 176(3)
C15B P1 C19A C20A 146.3(18)
C19B P1 C19A C20A 21.2(16)
C11A P1 C19A C20A 35.8(19)
C15A P1 C19A C20A 156.4(19)
C11B P1 C19A C20A 63(2)
Ru1 P1 C19A C20A -87.8(17)
P1 C19A C20A C21A 179(3)
C19A C20A C21A C22A 71(6)
C15B P1 C11B C12B -158.3(15)
C19B P1 C11B C12B -40.8(14)
C11A P1 C11B C12B -21.3(12)
C15A P1 C11B C12B -148.7(13)
C19A P1 C11B C12B -65.4(17)
Ru1 P1 C11B C12B 85.2(12)
P1 C11B C12B C13B -164(3)
C11B C12B C13B C14B 167(2)
C19B P1 C15B C16B 107.1(18)
C11A P1 C15B C16B 177.5(17)
C15A P1 C15B C16B 48(2)
C11B P1 C15B C16B -155(2)
C19A P1 C15B C16B 72(2)
Ru1 P1 C15B C16B -48(2)
P1 C15B C16B C17B -175(3)
C15B C16B C17B C18B -160(4)
C15B P1 C19B C20B -79.0(16)
C11A P1 C19B C20B -176.1(16)
C15A P1 C19B C20B -57.3(14)
C11B P1 C19B C20B -162.4(13)
C19A P1 C19B C20B -11.9(14)
Ru1 P1 C19B C20B 76.7(13)
P1 C19B C20B C21B -169.3(15)
C19B C20B C21B C22B -44(3)
